data_7127006
loop_
_publ_author_name
'Butera, Roberto'
'Shrinidhi, Annadka'
'Kurpiewska, Katarzyna'
'Kalinowska-T\/lu\'scik, Justyna'
'D\"omling, Alexander'

_publ_section_title
;
 Fourfold symmetric MCR's <i>via</i> the tetraisocyanide
 1,3-diisocyano-2,2-bis(isocyanomethyl)propane.
;
_journal_issue 73
_journal_name_full 'Chemical communications (Cambridge, England)'
_journal_page_first 10662
_journal_page_last 10665
_journal_paper_doi 10.1039/d0cc04522e
_journal_volume 56
_journal_year 2020
_chemical_formula_moiety 'C9 H8 N4'
_chemical_formula_sum 'C9 H8 N4'
_chemical_formula_weight 172.19
_space_group_IT_number 86
_space_group_name_Hall '-P 4bc'
_space_group_name_H-M_alt 'P 42/n :2'
_symmetry_cell_setting tetragonal
_symmetry_Int_Tables_number 86
_symmetry_space_group_name_Hall '-P 4bc'
_symmetry_space_group_name_H-M 'P 42/n :2'
_atom_sites_solution_hydrogens geom
_audit_creation_date 2020-05-06T21:27:54-00:00
_audit_creation_method 'WinGX routine CIF_UPDATE'
_audit_update_record
;
2020-05-06 deposited with the CCDC.	2020-08-04 downloaded from the CCDC.
;
_cell_angle_alpha 90
_cell_angle_beta 90
_cell_angle_gamma 90
_cell_formula_units_Z 2
_cell_length_a 8.3584(6)
_cell_length_b 8.3584(6)
_cell_length_c 6.7005(9)
_cell_measurement_reflns_used 524
_cell_measurement_temperature 130(2)
_cell_measurement_theta_max 71.775
_cell_measurement_theta_min 6.52
_cell_volume 468.12(8)
_computing_cell_refinement 'CrysAlisPro 1.171.38.46 (Rigaku OD, 2015)'
_computing_data_collection 'CrysAlisPro 1.171.38.46 (Rigaku OD, 2015)'
_computing_data_reduction 'CrysAlisPro 1.171.38.46 (Rigaku OD, 2015)'
_computing_structure_refinement 'SHELXL-2018/1 (Sheldrick, 2018)'
_diffrn_ambient_environment N~2~
_diffrn_ambient_temperature 130(2)
_diffrn_detector 'CCD plate'
_diffrn_detector_area_resol_mean 10.3756
_diffrn_detector_type Atlas
_diffrn_measured_fraction_theta_full 0.988
_diffrn_measured_fraction_theta_max 0.958
_diffrn_measurement_device 'four-circle diffractometer'
_diffrn_measurement_device_type 'SuperNova, Dual, Cu at zero, Atlas'
_diffrn_measurement_method '\w scans'
_diffrn_orient_matrix_type 'CrysAlisPro convention (1999,Acta A55,543-557)'
_diffrn_orient_matrix_UB_11 -0.1096515
_diffrn_orient_matrix_UB_12 -0.1080792
_diffrn_orient_matrix_UB_13 0.126476
_diffrn_orient_matrix_UB_21 -0.1417184
_diffrn_orient_matrix_UB_22 0.1133044
_diffrn_orient_matrix_UB_23 -0.0404019
_diffrn_orient_matrix_UB_31 -0.0435644
_diffrn_orient_matrix_UB_32 -0.0974703
_diffrn_orient_matrix_UB_33 -0.1873655
_diffrn_radiation_monochromator mirror
_diffrn_radiation_probe x-ray
_diffrn_radiation_type CuK\a
_diffrn_radiation_wavelength 1.54184
_diffrn_reflns_av_R_equivalents 0.0136
_diffrn_reflns_av_unetI/netI 0.011
_diffrn_reflns_Laue_measured_fraction_full 0.988
_diffrn_reflns_Laue_measured_fraction_max 0.958
_diffrn_reflns_limit_h_max 10
_diffrn_reflns_limit_h_min -9
_diffrn_reflns_limit_k_max 8
_diffrn_reflns_limit_k_min -7
_diffrn_reflns_limit_l_max 2
_diffrn_reflns_limit_l_min -7
_diffrn_reflns_number 671
_diffrn_reflns_point_group_measured_fraction_full 0.988
_diffrn_reflns_point_group_measured_fraction_max 0.958
_diffrn_reflns_theta_full 67.684
_diffrn_reflns_theta_max 70.847
_diffrn_reflns_theta_min 8.48
_diffrn_source 'micro-focus sealed X-ray tube'
_diffrn_source_type 'SuperNova (Cu) X-ray Source'
_exptl_absorpt_coefficient_mu 0.644
_exptl_absorpt_correction_T_max 1
_exptl_absorpt_correction_T_min 0.25414
_exptl_absorpt_correction_type multi-scan
_exptl_absorpt_process_details
;
        CrysAlisPro 1.171.38.46 (Rigaku Oxford Diffraction, 2015)
        Empirical absorption correction using spherical harmonics,
 implemented in SCALE3 ABSPACK scaling algorithm.
;
_exptl_crystal_colour white
_exptl_crystal_density_diffrn 1.222
_exptl_crystal_description prism
_exptl_crystal_F_000 180
_exptl_crystal_size_max 0.3
_exptl_crystal_size_mid 0.2
_exptl_crystal_size_min 0.2
_refine_diff_density_max 0.354
_refine_diff_density_min -0.468
_refine_diff_density_rms 0.112
_refine_ls_extinction_coef 0.64(7)
_refine_ls_extinction_expression Fc^*^=kFc[1+0.001xFc^2^\l^3^/sin(2\q)]^-1/4^
_refine_ls_extinction_method 'SHELXL-2018/1 (Sheldrick 2018)'
_refine_ls_goodness_of_fit_ref 1.176
_refine_ls_hydrogen_treatment constr
_refine_ls_matrix_type full
_refine_ls_number_parameters 31
_refine_ls_number_reflns 435
_refine_ls_number_restraints 0
_refine_ls_restrained_S_all 1.176
_refine_ls_R_factor_all 0.0678
_refine_ls_R_factor_gt 0.0665
_refine_ls_shift/su_max 0
_refine_ls_shift/su_mean 0
_refine_ls_structure_factor_coef Fsqd
_refine_ls_weighting_details 'w=1/[\s^2^(Fo^2^)+(0.1115P)^2^+0.1664P] where P=(Fo^2^+2Fc^2^)/3'
_refine_ls_weighting_scheme calc
_refine_ls_wR_factor_gt 0.1693
_refine_ls_wR_factor_ref 0.1706
_reflns_Friedel_coverage 0
_reflns_number_gt 420
_reflns_number_total 435
_reflns_threshold_expression 'I > 2\s(I)'
_cod_data_source_file d0cc04522e2.cif
_cod_data_source_block rbsw_1
_cod_depositor_comments 'Adding full bibliography for 7127005--7127007.cif.'
_cod_original_cell_volume 468.12(9)
_cod_original_sg_symbol_H-M 'P 42/n'
_cod_database_code 7127006
_shelx_estimated_absorpt_t_min 0.83
_shelx_estimated_absorpt_t_max 0.882
_shelx_shelxl_version_number 2018/1

loop_
_symmetry_equiv_pos_as_xyz
'x, y, z'
'-x+1/2, -y+1/2, z'
'-y, x+1/2, z+1/2'
'y+1/2, -x, z+1/2'
'-x, -y, -z'
'x-1/2, y-1/2, -z'
'y, -x-1/2, -z-1/2'
'-y-1/2, x, -z-1/2'

loop_
_atom_site_label
_atom_site_type_symbol
_atom_site_fract_x
_atom_site_fract_y
_atom_site_fract_z
_atom_site_U_iso_or_equiv
_atom_site_adp_type
_atom_site_occupancy
_atom_site_site_symmetry_order
_atom_site_calc_flag
_atom_site_refinement_flags_posn
_atom_site_refinement_flags_adp
_atom_site_refinement_flags_occupancy
_atom_site_disorder_assembly
_atom_site_disorder_group
N3 N 0.22787(16) 0.04719(15) 0.0131(2) 0.0170(8) Uani 1 1 d . . . . .
C1 C 0.25 0.25 -0.25 0.0111(9) Uani 1 4 d S T P . .
C2 C 0.13817(16) 0.14657(17) -0.1208(2) 0.0138(7) Uani 1 1 d . . . . .
H2A H 0.066077 0.216855 -0.04295 0.017 Uiso 1 1 calc R U . . .
H2B H 0.071299 0.07847 -0.208264 0.017 Uiso 1 1 calc R U . . .
C4 C 0.3036(2) -0.0300(2) 0.1203(3) 0.0289(8) Uani 1 1 d . . . . .

loop_
_atom_site_aniso_label
_atom_site_aniso_U_11
_atom_site_aniso_U_22
_atom_site_aniso_U_33
_atom_site_aniso_U_23
_atom_site_aniso_U_13
_atom_site_aniso_U_12
N3 0.0181(9) 0.0192(10) 0.0135(11) 0.0035(5) 0.0011(5) -0.0039(5)
C1 0.0129(10) 0.0129(10) 0.0074(15) 0 0 0
C2 0.0128(9) 0.0164(9) 0.0121(11) 0.0021(5) -0.0003(5) -0.0016(5)
C4 0.0273(11) 0.0322(11) 0.0270(13) 0.0117(8) -0.0038(7) -0.0027(7)

loop_
_atom_type_symbol
_atom_type_description
_atom_type_scat_dispersion_real
_atom_type_scat_dispersion_imag
_atom_type_scat_source
C C 0.0181 0.0091 'International Tables Vol C Tables 4.2.6.8 and 6.1.1.4'
H H 0 0 'International Tables Vol C Tables 4.2.6.8 and 6.1.1.4'
N N 0.0311 0.018 'International Tables Vol C Tables 4.2.6.8 and 6.1.1.4'

loop_
_geom_angle_atom_site_label_1
_geom_angle_atom_site_label_2
_geom_angle_atom_site_label_3
_geom_angle
_geom_angle_site_symmetry_1
_geom_angle_site_symmetry_3
_geom_angle_publ_flag
C4 N3 C2 178.10(15) . . ?
C2 C1 C2 111.56(11) . 2 ?
C2 C1 C2 108.44(5) . 8_655 ?
C2 C1 C2 108.44(5) 2 8_655 ?
C2 C1 C2 108.44(5) . 7_565 ?
C2 C1 C2 108.44(5) 2 7_565 ?
C2 C1 C2 111.56(11) 8_655 7_565 ?
N3 C2 C1 111.07(10) . . ?
N3 C2 H2A 109.4 . . ?
C1 C2 H2A 109.4 . . ?
N3 C2 H2B 109.4 . . ?
C1 C2 H2B 109.4 . . ?
H2A C2 H2B 108 . . ?

loop_
_geom_bond_atom_site_label_1
_geom_bond_atom_site_label_2
_geom_bond_distance
_geom_bond_site_symmetry_2
_geom_bond_publ_flag
N3 C4 1.154(2) . ?
N3 C2 1.434(2) . ?
C1 C2 1.5398(14) . ?
C1 C2 1.5398(14) 2 ?
C1 C2 1.5398(14) 8_655 ?
C1 C2 1.5398(14) 7_565 ?
C2 H2A 0.99 . ?
C2 H2B 0.99 . ?

loop_
_geom_torsion_atom_site_label_1
_geom_torsion_atom_site_label_2
_geom_torsion_atom_site_label_3
_geom_torsion_atom_site_label_4
_geom_torsion
_geom_torsion_site_symmetry_1
_geom_torsion_site_symmetry_2
_geom_torsion_site_symmetry_3
_geom_torsion_site_symmetry_4
_geom_torsion_publ_flag
C2 C1 C2 N3 -56.73(9) 2 . . . ?
C2 C1 C2 N3 62.62(7) 8_655 . . . ?
C2 C1 C2 N3 -176.09(12) 7_565 . . . ?
